data_1562696
loop_
_publ_author_name
'Metzelaars, Marvin'
'Schneider, Claus M.'
'Rawson, Jeff'
'B\"urgler, Daniel E.'
'Sanz, Sergio'
'Matthes, Frank'
'K\"ogerler, Paul'
'Hattori, Takuma'
'Schleicher, Sebastian'
'Borca, Bogdana'

_publ_section_title
;
 Cyclophane with Eclipsed Pyrene Units Enables Construction of Spin
 Interfaces with Chemical Accuracy
;
_journal_name_full 'Chemical Science'
_journal_paper_doi 10.1039/D1SC01036K
_journal_year 2021
_chemical_formula_moiety 'C36 H26 Fe2'
_chemical_formula_sum 'C36 H26 Fe2'
_chemical_formula_weight 570.27
_space_group_crystal_system monoclinic
_space_group_IT_number 14
_space_group_name_Hall '-P 2ybc'
_space_group_name_H-M_alt 'P 1 21/c 1'
_atom_sites_solution_hydrogens geom
_atom_sites_solution_primary dual
_audit_creation_date 2020-07-07
_audit_creation_method
;
Olex2 1.3
(compiled 2020.06.28 svn.raecde09e for OlexSys, GUI svn.r6132)
;
_audit_update_record
;
2021-01-18 deposited with the CCDC.	2021-05-13 downloaded from the CCDC.
;
_cell_angle_alpha 90
_cell_angle_beta 100.936(3)
_cell_angle_gamma 90
_cell_formula_units_Z 2
_cell_length_a 11.1819(4)
_cell_length_b 7.9345(2)
_cell_length_c 14.5190(5)
_cell_measurement_reflns_used 3989
_cell_measurement_temperature 299(2)
_cell_measurement_theta_max 21.7950
_cell_measurement_theta_min 3.6000
_cell_volume 1264.77(7)
_computing_cell_refinement 'CrysAlisPro 1.171.39.46 (Rigaku OD, 2018)'
_computing_data_collection 'CrysAlisPro 1.171.39.46 (Rigaku OD, 2018)'
_computing_data_reduction 'CrysAlisPro 1.171.39.46 (Rigaku OD, 2018)'
_computing_molecular_graphics 'Olex2 1.3 (Dolomanov et al., 2009)'
_computing_publication_material 'Olex2 1.3 (Dolomanov et al., 2009)'
_computing_structure_refinement 'SHELXL 2018/3 (Sheldrick, 2015)'
_computing_structure_solution 'SHELXT 2018/2 (Sheldrick, 2018)'
_diffrn_ambient_temperature 299(2)
_diffrn_detector 'CCD plate'
_diffrn_detector_area_resol_mean 10.4623
_diffrn_detector_type Atlas
_diffrn_measured_fraction_theta_full 0.998
_diffrn_measured_fraction_theta_max 0.998
_diffrn_measurement_details
;
List of Runs (angles in degrees, time in seconds):

  # Type    Start    End  Width  t~exp~   \w     \q     \k     \f   Frames
#--------------------------------------------------------------------------
  1  \w    -12.00  35.00   1.00   17.50    --  -13.90-108.00   8.00   47
  2  \w   -105.00 -55.00   1.00   17.50    --  -13.90 178.00  90.00   50
  3  \w   -107.00 -57.00   1.00   17.50    --  -13.90-178.00-150.00   50
  4  \w   -105.00 -55.00   1.00   17.50    --  -13.90 178.00   0.00   50
  5  \w    -78.00 106.00   1.00   17.50    --   14.37   0.00  30.00  184
  6  \w    -20.00  30.00   1.00   17.50    --  -13.90 -99.00 -90.00   50
  7  \w    -20.00  30.00   1.00   17.50    --  -13.90 -99.00-150.00   50
  8  \w    -20.00  58.00   1.00   17.50    --   14.37 -99.00   0.00   78
  9  \w    -17.00  94.00   1.00   17.50    --   14.37  38.00  90.00  111
 10  \w    -20.00  58.00   1.00   17.50    --   14.37 -99.00 -90.00   78
 11  \w    -18.00  39.00   1.00   17.50    --   14.37  57.00-150.00   57
 12  \w    -17.00  94.00   1.00   17.50    --   14.37  38.00-180.00  111
;
_diffrn_measurement_device 'four-circle diffractometer'
_diffrn_measurement_device_type 'SuperNova, Dual, Cu at home/near, Atlas'
_diffrn_measurement_method '\w scans'
_diffrn_orient_matrix_type 'CrysAlisPro convention (1999,Acta A55,543-557)'
_diffrn_orient_matrix_UB_11 0.0473552000
_diffrn_orient_matrix_UB_12 0.0177061000
_diffrn_orient_matrix_UB_13 -0.0248752000
_diffrn_orient_matrix_UB_21 -0.0438334000
_diffrn_orient_matrix_UB_22 0.0123457000
_diffrn_orient_matrix_UB_23 -0.0416637000
_diffrn_orient_matrix_UB_31 -0.0034086000
_diffrn_orient_matrix_UB_32 0.0867285000
_diffrn_orient_matrix_UB_33 0.0110247000
_diffrn_radiation_monochromator mirror
_diffrn_radiation_probe x-ray
_diffrn_radiation_type 'Mo K\a'
_diffrn_radiation_wavelength 0.71073
_diffrn_reflns_av_R_equivalents 0.0961
_diffrn_reflns_av_unetI/netI 0.0559
_diffrn_reflns_Laue_measured_fraction_full 0.998
_diffrn_reflns_Laue_measured_fraction_max 0.998
_diffrn_reflns_limit_h_max 12
_diffrn_reflns_limit_h_min -12
_diffrn_reflns_limit_k_max 9
_diffrn_reflns_limit_k_min -9
_diffrn_reflns_limit_l_max 16
_diffrn_reflns_limit_l_min -16
_diffrn_reflns_number 21230
_diffrn_reflns_point_group_measured_fraction_full 0.998
_diffrn_reflns_point_group_measured_fraction_max 0.998
_diffrn_reflns_theta_full 24.105
_diffrn_reflns_theta_max 24.105
_diffrn_reflns_theta_min 3.327
_diffrn_source 'micro-focus sealed X-ray tube'
_diffrn_source_type 'SuperNova (Mo) X-ray Source'
_exptl_absorpt_coefficient_mu 1.172
_exptl_absorpt_correction_T_max 1.000
_exptl_absorpt_correction_T_min 0.718
_exptl_absorpt_correction_type gaussian
_exptl_absorpt_process_details
;
CrysAlisPro 1.171.39.46 (Rigaku Oxford Diffraction, 2018)
Numerical absorption correction based on gaussian integration over
			a multifaceted crystal model
;
_exptl_crystal_colour 'clear orangish red'
_exptl_crystal_colour_lustre clear
_exptl_crystal_colour_modifier orangish
_exptl_crystal_colour_primary red
_exptl_crystal_density_diffrn 1.497
_exptl_crystal_description block
_exptl_crystal_F_000 588
_exptl_crystal_recrystallization_method 'crystalized by sublimation'
_exptl_crystal_size_max 0.206
_exptl_crystal_size_mid 0.128
_exptl_crystal_size_min 0.048
_refine_diff_density_max 0.508
_refine_diff_density_min -0.243
_refine_diff_density_rms 0.061
_refine_ls_extinction_method none
_refine_ls_goodness_of_fit_ref 1.050
_refine_ls_hydrogen_treatment constr
_refine_ls_matrix_type full
_refine_ls_number_parameters 172
_refine_ls_number_reflns 1998
_refine_ls_number_restraints 0
_refine_ls_restrained_S_all 1.050
_refine_ls_R_factor_all 0.0679
_refine_ls_R_factor_gt 0.0402
_refine_ls_shift/su_max 0.000
_refine_ls_shift/su_mean 0.000
_refine_ls_structure_factor_coef Fsqd
_refine_ls_weighting_details 'w=1/[\s^2^(Fo^2^)+(0.0185P)^2^+0.6672P] where P=(Fo^2^+2Fc^2^)/3'
_refine_ls_weighting_scheme calc
_refine_ls_wR_factor_gt 0.0695
_refine_ls_wR_factor_ref 0.0829
_reflns_Friedel_coverage 0.000
_reflns_number_gt 1434
_reflns_number_total 1998
_reflns_threshold_expression 'I > 2\s(I)'
_cod_data_source_file d1sc01036k2.cif
_cod_data_source_block m-fec_a
_cod_database_code 1562696
_shelx_shelxl_version_number 2018/3
_shelx_space_group_comment
;
The symmetry employed for this shelxl refinement is uniquely defined
by the following loop, which should always be used as a source of
symmetry information in preference to the above space-group names.
They are only intended as comments.
;
_olex2_refinement_description
;
1. Fixed Uiso
 At 1.2 times of:
  All C(H) groups
2.a Aromatic/amide H refined with riding coordinates:
 C2(H2), C3(H3), C4(H4), C5(H5), C6(H6), C7(H7), C8(H8), C9(H9), C10(H10),
 C12(H12), C16(H16), C17(H17), C18(H18)
;

loop_
_space_group_symop_operation_xyz
'x, y, z'
'-x, y+1/2, -z+1/2'
'-x, -y, -z'
'x, -y-1/2, z-1/2'

loop_
_atom_site_label
_atom_site_type_symbol
_atom_site_fract_x
_atom_site_fract_y
_atom_site_fract_z
_atom_site_U_iso_or_equiv
_atom_site_adp_type
_atom_site_occupancy
_atom_site_site_symmetry_order
_atom_site_calc_flag
_atom_site_refinement_flags_posn
_atom_site_refinement_flags_adp
_atom_site_refinement_flags_occupancy
_atom_site_disorder_assembly
_atom_site_disorder_group
Fe1 Fe 0.16600(5) 0.17585(6) 0.14063(4) 0.0410(2) Uani 1 1 d . . . . .
C1 C 0.2823(3) 0.3732(4) 0.1736(3) 0.0402(9) Uani 1 1 d . . . . .
C2 C 0.3234(4) 0.2634(4) 0.1076(3) 0.0453(10) Uani 1 1 d . . . . .
H2 H 0.397777 0.207297 0.117218 0.054 Uiso 1 1 calc R U . . .
C3 C 0.2327(4) 0.2543(4) 0.0254(3) 0.0482(10) Uani 1 1 d . . . . .
H3 H 0.236983 0.191516 -0.027941 0.058 Uiso 1 1 calc R U . . .
C4 C 0.1347(4) 0.3572(4) 0.0386(3) 0.0489(10) Uani 1 1 d . . . . .
H4 H 0.062712 0.373521 -0.004478 0.059 Uiso 1 1 calc R U . . .
C5 C 0.1647(3) 0.4323(4) 0.1297(3) 0.0422(9) Uani 1 1 d . . . . .
H5 H 0.115997 0.506552 0.155790 0.051 Uiso 1 1 calc R U . . .
C6 C 0.1604(6) 0.0647(6) 0.2651(3) 0.0753(15) Uani 1 1 d . . . . .
H6 H 0.201115 0.101485 0.323529 0.090 Uiso 1 1 calc R U . . .
C7 C 0.2053(5) -0.0482(6) 0.2068(4) 0.0779(15) Uani 1 1 d . . . . .
H7 H 0.281485 -0.099301 0.219112 0.093 Uiso 1 1 calc R U . . .
C8 C 0.1174(6) -0.0713(5) 0.1277(4) 0.0770(15) Uani 1 1 d . . . . .
H8 H 0.124431 -0.140944 0.077465 0.092 Uiso 1 1 calc R U . . .
C9 C 0.0165(5) 0.0261(7) 0.1349(4) 0.0793(15) Uani 1 1 d . . . . .
H9 H -0.055574 0.032401 0.090890 0.095 Uiso 1 1 calc R U . . .
C10 C 0.0429(5) 0.1136(6) 0.2206(4) 0.0770(15) Uani 1 1 d . . . . .
H10 H -0.007778 0.189481 0.243468 0.092 Uiso 1 1 calc R U . . .
C11 C 0.3477(3) 0.4117(4) 0.2691(3) 0.0383(9) Uani 1 1 d . . . . .
C12 C 0.3157(3) 0.5512(4) 0.3180(3) 0.0383(9) Uani 1 1 d . . . . .
H12 H 0.253060 0.620888 0.288597 0.046 Uiso 1 1 calc R U . . .
C13 C 0.3736(3) 0.5895(4) 0.4081(3) 0.0374(9) Uani 1 1 d . . . . .
C14 C 0.4690(3) 0.4820(4) 0.4540(2) 0.0357(9) Uani 1 1 d . . . . .
C15 C 0.5029(3) 0.3389(4) 0.4050(3) 0.0385(9) Uani 1 1 d . . . . .
C16 C 0.4416(3) 0.3086(4) 0.3143(3) 0.0430(9) Uani 1 1 d . . . . .
H16 H 0.464072 0.215741 0.282356 0.052 Uiso 1 1 calc R U . . .
C17 C 0.5986(3) 0.2328(4) 0.4536(3) 0.0502(11) Uani 1 1 d . . . . .
H17 H 0.620687 0.137606 0.423436 0.060 Uiso 1 1 calc R U . . .
C18 C 0.3431(3) 0.7334(4) 0.4589(3) 0.0482(10) Uani 1 1 d . . . . .
H18 H 0.281204 0.805084 0.430375 0.058 Uiso 1 1 calc R U . . .

loop_
_atom_site_aniso_label
_atom_site_aniso_U_11
_atom_site_aniso_U_22
_atom_site_aniso_U_33
_atom_site_aniso_U_23
_atom_site_aniso_U_13
_atom_site_aniso_U_12
Fe1 0.0450(4) 0.0387(3) 0.0405(3) 0.0005(3) 0.0114(3) -0.0023(3)
C1 0.046(3) 0.0319(19) 0.046(2) 0.0038(17) 0.016(2) 0.0004(17)
C2 0.045(2) 0.044(2) 0.051(3) -0.0006(19) 0.020(2) 0.0044(18)
C3 0.062(3) 0.046(2) 0.041(2) 0.0027(18) 0.019(2) 0.003(2)
C4 0.055(3) 0.050(2) 0.040(2) 0.0073(19) 0.004(2) 0.011(2)
C5 0.046(3) 0.035(2) 0.048(3) 0.0053(18) 0.015(2) 0.0102(17)
C6 0.112(5) 0.074(3) 0.040(3) 0.007(2) 0.015(3) -0.037(3)
C7 0.084(4) 0.061(3) 0.089(4) 0.029(3) 0.017(4) -0.004(3)
C8 0.114(5) 0.050(3) 0.073(4) -0.004(2) 0.034(4) -0.020(3)
C9 0.064(4) 0.099(4) 0.070(4) 0.019(3) 0.000(3) -0.041(3)
C10 0.081(4) 0.071(3) 0.094(4) 0.002(3) 0.055(3) -0.014(3)
C11 0.036(2) 0.033(2) 0.048(2) 0.0020(17) 0.0139(19) -0.0048(16)
C12 0.036(2) 0.0319(19) 0.048(2) 0.0029(17) 0.0114(19) -0.0005(16)
C13 0.035(2) 0.0290(19) 0.050(2) 0.0027(17) 0.0141(19) -0.0003(16)
C14 0.032(2) 0.0283(18) 0.050(2) 0.0011(18) 0.0162(18) -0.0021(16)
C15 0.035(2) 0.0327(19) 0.050(2) -0.0040(18) 0.0130(19) 0.0006(16)
C16 0.043(2) 0.034(2) 0.053(3) -0.0057(18) 0.012(2) 0.0056(18)
C17 0.051(3) 0.037(2) 0.062(3) -0.012(2) 0.011(2) 0.0135(19)
C18 0.046(3) 0.038(2) 0.059(3) -0.0062(19) 0.006(2) 0.0116(18)

loop_
_atom_type_symbol
_atom_type_description
_atom_type_scat_dispersion_real
_atom_type_scat_dispersion_imag
_atom_type_scat_source
C C 0.0033 0.0016 'International Tables Vol C Tables 4.2.6.8 and 6.1.1.4'
H H 0.0000 0.0000 'International Tables Vol C Tables 4.2.6.8 and 6.1.1.4'
Fe Fe 0.3463 0.8444 'International Tables Vol C Tables 4.2.6.8 and 6.1.1.4'

loop_
_exptl_crystal_face_index_h
_exptl_crystal_face_index_k
_exptl_crystal_face_index_l
_exptl_crystal_face_perp_dist
3 2 -20 0.0501
15 1 1 0.0194
-15 0 0 0.0194
-3 5 19 0.0554
-2 10 8 0.0885
-2 -8 15 0.0722
2 -10 -10 0.0901

loop_
_geom_angle_atom_site_label_1
_geom_angle_atom_site_label_2
_geom_angle_atom_site_label_3
_geom_angle
_geom_angle_site_symmetry_1
_geom_angle_site_symmetry_3
_geom_angle_publ_flag
C1 Fe1 C3 69.12(15) . . ?
C1 Fe1 C4 69.10(15) . . ?
C1 Fe1 C5 41.02(13) . . ?
C1 Fe1 C8 155.8(2) . . ?
C1 Fe1 C9 160.2(2) . . ?
C2 Fe1 C1 41.32(13) . . ?
C2 Fe1 C3 40.47(14) . . ?
C2 Fe1 C4 68.03(15) . . ?
C2 Fe1 C5 68.58(14) . . ?
C2 Fe1 C8 122.40(19) . . ?
C2 Fe1 C9 158.3(2) . . ?
C4 Fe1 C3 40.20(14) . . ?
C5 Fe1 C3 68.47(14) . . ?
C5 Fe1 C4 41.00(13) . . ?
C6 Fe1 C1 104.59(17) . . ?
C6 Fe1 C2 122.4(2) . . ?
C6 Fe1 C3 159.7(2) . . ?
C6 Fe1 C4 157.3(2) . . ?
C6 Fe1 C5 120.19(18) . . ?
C6 Fe1 C7 40.16(18) . . ?
C6 Fe1 C8 67.00(19) . . ?
C6 Fe1 C9 67.58(19) . . ?
C6 Fe1 C10 40.60(18) . . ?
C7 Fe1 C1 119.47(19) . . ?
C7 Fe1 C2 106.98(18) . . ?
C7 Fe1 C3 124.89(19) . . ?
C7 Fe1 C4 161.9(2) . . ?
C7 Fe1 C5 155.3(2) . . ?
C7 Fe1 C8 39.54(18) . . ?
C7 Fe1 C9 67.1(2) . . ?
C8 Fe1 C3 110.43(18) . . ?
C8 Fe1 C4 127.22(19) . . ?
C8 Fe1 C5 163.0(2) . . ?
C8 Fe1 C9 39.82(18) . . ?
C9 Fe1 C3 124.39(19) . . ?
C9 Fe1 C4 110.69(18) . . ?
C9 Fe1 C5 125.7(2) . . ?
C10 Fe1 C1 121.78(19) . . ?
C10 Fe1 C2 158.9(2) . . ?
C10 Fe1 C3 159.0(2) . . ?
C10 Fe1 C4 123.0(2) . . ?
C10 Fe1 C5 106.97(17) . . ?
C10 Fe1 C7 67.9(2) . . ?
C10 Fe1 C8 67.60(19) . . ?
C10 Fe1 C9 40.54(18) . . ?
C2 C1 Fe1 69.3(2) . . ?
C2 C1 C11 126.2(3) . . ?
C5 C1 Fe1 69.7(2) . . ?
C5 C1 C2 106.6(3) . . ?
C5 C1 C11 127.1(3) . . ?
C11 C1 Fe1 124.3(2) . . ?
Fe1 C2 H2 126.2 . . ?
C1 C2 Fe1 69.4(2) . . ?
C1 C2 H2 125.5 . . ?
C3 C2 Fe1 70.5(2) . . ?
C3 C2 C1 109.0(3) . . ?
C3 C2 H2 125.5 . . ?
Fe1 C3 H3 126.9 . . ?
C2 C3 Fe1 69.0(2) . . ?
C2 C3 H3 126.0 . . ?
C4 C3 Fe1 69.7(2) . . ?
C4 C3 C2 107.9(3) . . ?
C4 C3 H3 126.0 . . ?
Fe1 C4 H4 126.3 . . ?
C3 C4 Fe1 70.1(2) . . ?
C3 C4 H4 125.8 . . ?
C3 C4 C5 108.4(3) . . ?
C5 C4 Fe1 69.27(19) . . ?
C5 C4 H4 125.8 . . ?
Fe1 C5 H5 126.6 . . ?
C1 C5 Fe1 69.25(18) . . ?
C1 C5 C4 108.1(3) . . ?
C1 C5 H5 125.9 . . ?
C4 C5 Fe1 69.74(19) . . ?
C4 C5 H5 125.9 . . ?
Fe1 C6 H6 125.8 . . ?
C7 C6 Fe1 70.2(3) . . ?
C7 C6 H6 125.9 . . ?
C7 C6 C10 108.2(4) . . ?
C10 C6 Fe1 69.7(3) . . ?
C10 C6 H6 125.9 . . ?
Fe1 C7 H7 125.5 . . ?
C6 C7 Fe1 69.7(3) . . ?
C6 C7 H7 125.9 . . ?
C8 C7 Fe1 70.4(3) . . ?
C8 C7 C6 108.1(5) . . ?
C8 C7 H7 125.9 . . ?
Fe1 C8 H8 125.8 . . ?
C7 C8 Fe1 70.0(3) . . ?
C7 C8 H8 125.5 . . ?
C7 C8 C9 109.0(5) . . ?
C9 C8 Fe1 70.3(3) . . ?
C9 C8 H8 125.5 . . ?
Fe1 C9 H9 126.4 . . ?
C8 C9 Fe1 69.9(3) . . ?
C8 C9 H9 126.1 . . ?
C8 C9 C10 107.7(5) . . ?
C10 C9 Fe1 69.1(2) . . ?
C10 C9 H9 126.1 . . ?
Fe1 C10 H10 125.0 . . ?
C6 C10 Fe1 69.7(3) . . ?
C6 C10 C9 107.0(5) . . ?
C6 C10 H10 126.5 . . ?
C9 C10 Fe1 70.4(3) . . ?
C9 C10 H10 126.5 . . ?
C12 C11 C1 120.9(3) . . ?
C16 C11 C1 121.2(3) . . ?
C16 C11 C12 117.9(3) . . ?
C11 C12 H12 118.8 . . ?
C13 C12 C11 122.5(3) . . ?
C13 C12 H12 118.8 . . ?
C12 C13 C14 119.0(3) . . ?
C12 C13 C18 123.3(3) . . ?
C14 C13 C18 117.7(3) . . ?
C13 C14 C15 119.2(3) . . ?
C14 C14 C13 120.6(4) 3_666 . ?
C14 C14 C15 120.2(4) 3_666 . ?
C14 C15 C17 117.6(3) . . ?
C16 C15 C14 118.8(3) . . ?
C16 C15 C17 123.6(3) . . ?
C11 C16 H16 118.7 . . ?
C15 C16 C11 122.6(3) . . ?
C15 C16 H16 118.7 . . ?
C15 C17 H17 118.9 . . ?
C18 C17 C15 122.1(3) 3_666 . ?
C18 C17 H17 118.9 3_666 . ?
C13 C18 H18 119.1 . . ?
C17 C18 C13 121.7(3) 3_666 . ?
C17 C18 H18 119.1 3_666 . ?

loop_
_geom_bond_atom_site_label_1
_geom_bond_atom_site_label_2
_geom_bond_distance
_geom_bond_site_symmetry_2
_geom_bond_publ_flag
Fe1 C1 2.034(3) . ?
Fe1 C2 2.033(4) . ?
Fe1 C3 2.053(4) . ?
Fe1 C4 2.047(3) . ?
Fe1 C5 2.040(3) . ?
Fe1 C6 2.023(4) . ?
Fe1 C7 2.029(4) . ?
Fe1 C8 2.034(4) . ?
Fe1 C9 2.039(4) . ?
Fe1 C10 2.023(4) . ?
C1 C2 1.435(5) . ?
C1 C5 1.428(5) . ?
C1 C11 1.471(5) . ?
C2 H2 0.9300 . ?
C2 C3 1.413(5) . ?
C3 H3 0.9300 . ?
C3 C4 1.409(5) . ?
C4 H4 0.9300 . ?
C4 C5 1.431(5) . ?
C5 H5 0.9300 . ?
C6 H6 0.9300 . ?
C6 C7 1.391(6) . ?
C6 C10 1.404(6) . ?
C7 H7 0.9300 . ?
C7 C8 1.374(6) . ?
C8 H8 0.9300 . ?
C8 C9 1.387(6) . ?
C9 H9 0.9300 . ?
C9 C10 1.407(6) . ?
C10 H10 0.9300 . ?
C11 C12 1.398(4) . ?
C11 C16 1.394(5) . ?
C12 H12 0.9300 . ?
C12 C13 1.380(5) . ?
C13 C14 1.428(5) . ?
C13 C18 1.434(4) . ?
C14 C14 1.414(7) 3_666 ?
C14 C15 1.429(4) . ?
C15 C16 1.385(5) . ?
C15 C17 1.437(5) . ?
C16 H16 0.9300 . ?
C17 H17 0.9300 . ?
C17 C18 1.340(5) 3_666 ?
C18 H18 0.9300 . ?

loop_
_geom_torsion_atom_site_label_1
_geom_torsion_atom_site_label_2
_geom_torsion_atom_site_label_3
_geom_torsion_atom_site_label_4
_geom_torsion
_geom_torsion_site_symmetry_1
_geom_torsion_site_symmetry_2
_geom_torsion_site_symmetry_3
_geom_torsion_site_symmetry_4
_geom_torsion_publ_flag
Fe1 C1 C2 C3 59.6(2) . . . . ?
Fe1 C1 C5 C4 -59.1(2) . . . . ?
Fe1 C1 C11 C12 -108.7(3) . . . . ?
Fe1 C1 C11 C16 70.1(4) . . . . ?
Fe1 C2 C3 C4 59.0(3) . . . . ?
Fe1 C3 C4 C5 58.9(2) . . . . ?
Fe1 C4 C5 C1 58.8(2) . . . . ?
Fe1 C6 C7 C8 -60.2(3) . . . . ?
Fe1 C6 C10 C9 60.8(3) . . . . ?
Fe1 C7 C8 C9 -59.7(3) . . . . ?
Fe1 C8 C9 C10 -59.0(3) . . . . ?
Fe1 C9 C10 C6 -60.4(3) . . . . ?
C1 C2 C3 Fe1 -58.9(2) . . . . ?
C1 C2 C3 C4 0.1(4) . . . . ?
C1 C11 C12 C13 178.9(3) . . . . ?
C1 C11 C16 C15 -178.3(3) . . . . ?
C2 C1 C5 Fe1 59.8(2) . . . . ?
C2 C1 C5 C4 0.7(4) . . . . ?
C2 C1 C11 C12 163.1(3) . . . . ?
C2 C1 C11 C16 -18.2(5) . . . . ?
C2 C3 C4 Fe1 -58.5(2) . . . . ?
C2 C3 C4 C5 0.4(4) . . . . ?
C3 C4 C5 Fe1 -59.5(3) . . . . ?
C3 C4 C5 C1 -0.7(4) . . . . ?
C5 C1 C2 Fe1 -60.1(2) . . . . ?
C5 C1 C2 C3 -0.5(4) . . . . ?
C5 C1 C11 C12 -19.2(5) . . . . ?
C5 C1 C11 C16 159.5(3) . . . . ?
C6 C7 C8 Fe1 59.7(3) . . . . ?
C6 C7 C8 C9 0.0(5) . . . . ?
C7 C6 C10 Fe1 -59.8(3) . . . . ?
C7 C6 C10 C9 1.0(5) . . . . ?
C7 C8 C9 Fe1 59.5(3) . . . . ?
C7 C8 C9 C10 0.6(5) . . . . ?
C8 C9 C10 Fe1 59.4(3) . . . . ?
C8 C9 C10 C6 -0.9(5) . . . . ?
C10 C6 C7 Fe1 59.6(3) . . . . ?
C10 C6 C7 C8 -0.6(5) . . . . ?
C11 C1 C2 Fe1 118.0(3) . . . . ?
C11 C1 C2 C3 177.6(3) . . . . ?
C11 C1 C5 Fe1 -118.2(3) . . . . ?
C11 C1 C5 C4 -177.3(3) . . . . ?
C11 C12 C13 C14 -0.6(5) . . . . ?
C11 C12 C13 C18 179.1(3) . . . . ?
C12 C11 C16 C15 0.4(5) . . . . ?
C12 C13 C14 C14 179.5(4) . . . 3_666 ?
C12 C13 C14 C15 0.7(5) . . . . ?
C12 C13 C18 C17 -179.8(4) . . . 3_666 ?
C13 C14 C15 C16 -0.2(5) . . . . ?
C13 C14 C15 C17 -179.5(3) . . . . ?
C14 C13 C18 C17 0.0(5) . . . 3_666 ?
C14 C14 C15 C16 -179.0(4) 3_666 . . . ?
C14 C14 C15 C17 1.7(6) 3_666 . . . ?
C14 C15 C16 C11 -0.3(5) . . . . ?
C14 C15 C17 C18 -1.5(6) . . . 3_666 ?
C16 C11 C12 C13 0.1(5) . . . . ?
C16 C15 C17 C18 179.3(4) . . . 3_666 ?
C17 C15 C16 C11 178.9(3) . . . . ?
C18 C13 C14 C14 -0.3(6) . . . 3_666 ?
C18 C13 C14 C15 -179.1(3) . . . . ?
